data_4322102
loop_
_publ_author_name
'C. Platas'
'F. Avecilla'
'A. de Blas'
'C. F. G. C. Geraldes'
'T. Rodr\'iguez-Blas'
'H. Adams'
'J. Mah\'ia'

_publ_section_title
;
 1H NMR in Solution and Solid State Structural Study of Lanthanide(III)
 Cryptates
;
_journal_name_full 'Inorganic Chemistry'
_journal_page_first 3190
_journal_page_last 3199
_journal_paper_doi 10.1021/ic981314e
_journal_volume 38
_journal_year 1999
_chemical_formula_sum 'C41 H56 N11 Nd O14'
_chemical_formula_weight 1071.21
_chemical_name_systematic
; 
 ? 
;
_space_group_IT_number 2
_symmetry_cell_setting triclinic
_symmetry_space_group_name_Hall '-P 1'
_symmetry_space_group_name_H-M 'P -1'
_atom_sites_solution_hydrogens geom
_atom_sites_solution_primary direct
_atom_sites_solution_secondary difmap
_audit_creation_method SHELXL-97
_cell_angle_alpha 81.23(2)
_cell_angle_beta 89.500(10)
_cell_angle_gamma 84.72(3)
_cell_formula_units_Z 2
_cell_length_a 10.896(2)
_cell_length_b 12.566(4)
_cell_length_c 17.688(3)
_cell_measurement_temperature 293(2)
_cell_volume 2383.3(10)
_computing_structure_refinement 'SHELXL-97 (Sheldrick, 1997)'
_computing_structure_solution 'SHELXS-97 (Sheldrick, 1990)'
_diffrn_ambient_temperature 293(2)
_diffrn_measured_fraction_theta_full 0.973
_diffrn_measured_fraction_theta_max 0.973
_diffrn_radiation_monochromator graphite
_diffrn_radiation_source 'fine-focus sealed tube'
_diffrn_radiation_type MoK\a
_diffrn_radiation_wavelength 0.71073
_diffrn_reflns_av_R_equivalents 0.0574
_diffrn_reflns_av_sigmaI/netI 0.0444
_diffrn_reflns_limit_h_max 11
_diffrn_reflns_limit_h_min -1
_diffrn_reflns_limit_k_max 13
_diffrn_reflns_limit_k_min -13
_diffrn_reflns_limit_l_max 19
_diffrn_reflns_limit_l_min -19
_diffrn_reflns_number 7772
_diffrn_reflns_theta_full 22.66
_diffrn_reflns_theta_max 22.66
_diffrn_reflns_theta_min 1.87
_exptl_absorpt_coefficient_mu 1.165
_exptl_absorpt_correction_T_max 0.7837
_exptl_absorpt_correction_T_min 0.5668
_exptl_crystal_density_diffrn 1.493
_exptl_crystal_density_method 'not measured'
_exptl_crystal_F_000 1102
_exptl_crystal_size_max 0.55
_exptl_crystal_size_mid 0.33
_exptl_crystal_size_min 0.22
_refine_diff_density_max 2.686
_refine_diff_density_min -0.763
_refine_diff_density_rms 0.131
_refine_ls_extinction_method none
_refine_ls_goodness_of_fit_ref 1.120
_refine_ls_hydrogen_treatment mixed
_refine_ls_matrix_type full
_refine_ls_number_parameters 564
_refine_ls_number_reflns 6199
_refine_ls_number_restraints 12
_refine_ls_restrained_S_all 1.120
_refine_ls_R_factor_all 0.0578
_refine_ls_R_factor_gt 0.0519
_refine_ls_shift/su_max 0.000
_refine_ls_shift/su_mean 0.000
_refine_ls_structure_factor_coef Fsqd
_refine_ls_weighting_details 'calc w=1/[\s^2^(Fo^2^)+(0.0871P)^2^+8.5026P] where P=(Fo^2^+2Fc^2^)/3'
_refine_ls_weighting_scheme calc
_refine_ls_wR_factor_gt 0.1480
_refine_ls_wR_factor_ref 0.1532
_reflns_number_gt 5594
_reflns_number_total 6199
_reflns_threshold_expression >2sigma(I)
_cod_data_source_file ic981314e_2.cif
_cod_data_source_block compound5
_cod_database_code 4322102

loop_
_symmetry_equiv_pos_as_xyz
'x, y, z'
'-x, -y, -z'

loop_
_atom_site_label
_atom_site_type_symbol
_atom_site_fract_x
_atom_site_fract_y
_atom_site_fract_z
_atom_site_U_iso_or_equiv
_atom_site_adp_type
_atom_site_occupancy
_atom_site_symmetry_multiplicity
_atom_site_calc_flag
_atom_site_refinement_flags
_atom_site_disorder_assembly
_atom_site_disorder_group
Nd1 Nd 0.18836(3) 0.04622(3) 0.26613(2) 0.03110(18) Uani 1 1 d . . .
O1 O 0.3676(5) 0.0714(4) 0.1875(3) 0.0408(12) Uani 1 1 d . . .
H1A H 0.3770 0.1386 0.1802 0.080 Uiso 1 1 d R . .
O2 O 0.1754(5) 0.2300(4) 0.2080(3) 0.0427(12) Uani 1 1 d . . .
H2A H 0.2433 0.2576 0.2105 0.080 Uiso 1 1 d R . .
O3 O 0.3408(4) 0.0657(4) 0.3554(3) 0.0432(12) Uani 1 1 d . . .
H3B H 0.4111 0.0688 0.3344 0.080 Uiso 1 1 d R . .
N1 N 0.3070(6) -0.1374(5) 0.2420(4) 0.0404(14) Uani 1 1 d . . .
N2 N 0.0418(6) -0.1179(5) 0.2581(4) 0.0405(14) Uani 1 1 d . . .
N3 N 0.1348(6) -0.0627(5) 0.3986(4) 0.0412(15) Uani 1 1 d . . .
N4 N 0.0562(6) 0.0699(5) 0.1426(3) 0.0400(14) Uani 1 1 d . . .
N5 N 0.5055(6) 0.3908(5) 0.2369(4) 0.0516(17) Uani 1 1 d . . .
N6 N 0.4342(6) 0.2604(5) 0.1176(3) 0.0419(15) Uani 1 1 d . . .
N7 N 0.2413(6) 0.3920(5) 0.2759(4) 0.0478(16) Uani 1 1 d . . .
N8 N 0.5373(6) 0.1766(5) 0.3348(4) 0.0479(16) Uani 1 1 d . . .
C1 C 0.4538(6) 0.0233(6) 0.1496(4) 0.0347(16) Uani 1 1 d . . .
C2 C 0.5331(6) 0.0832(6) 0.0991(4) 0.0375(17) Uani 1 1 d . . .
C3 C 0.6279(7) 0.0309(7) 0.0581(4) 0.0443(19) Uani 1 1 d . . .
H3A H 0.6780 0.0745 0.0235 0.080 Uiso 1 1 d R . .
C4 C 0.6488(7) -0.0789(7) 0.0648(4) 0.0436(18) Uani 1 1 d . . .
C5 C 0.5712(7) -0.1386(6) 0.1136(4) 0.0430(18) Uani 1 1 d . . .
H5A H 0.5843 -0.2160 0.1198 0.080 Uiso 1 1 d R . .
C6 C 0.4752(6) -0.0911(6) 0.1547(4) 0.0369(17) Uani 1 1 d . . .
C7 C 0.4010(7) -0.1635(6) 0.2013(4) 0.0382(17) Uani 1 1 d . . .
H7B H 0.4245 -0.2395 0.2039 0.080 Uiso 1 1 d R . .
C8 C 0.2453(8) -0.2286(6) 0.2823(5) 0.050(2) Uani 1 1 d . . .
H8B H 0.2418 -0.2241 0.3360 0.080 Uiso 1 1 d R . .
H8C H 0.2909 -0.2957 0.2757 0.080 Uiso 1 1 d R . .
C9 C 0.1154(8) -0.2229(6) 0.2522(5) 0.052(2) Uani 1 1 d . . .
H9A H 0.1204 -0.2352 0.2000 0.080 Uiso 1 1 d R . .
H9B H 0.0727 -0.2795 0.2806 0.080 Uiso 1 1 d R . .
C10 C -0.0351(7) -0.1247(7) 0.3282(5) 0.0474(19) Uani 1 1 d . . .
H10A H -0.0850 -0.1841 0.3295 0.080 Uiso 1 1 d R . .
H10B H -0.0891 -0.0596 0.3262 0.080 Uiso 1 1 d R . .
C11 C 0.0434(8) -0.1436(7) 0.4003(5) 0.050(2) Uani 1 1 d . . .
H11A H -0.0088 -0.1371 0.4436 0.080 Uiso 1 1 d R . .
H11B H 0.0855 -0.2150 0.4075 0.080 Uiso 1 1 d R . .
C12 C 0.1725(7) -0.0486(7) 0.4635(4) 0.0462(19) Uani 1 1 d . . .
H12A H 0.1365 -0.0887 0.5073 0.080 Uiso 1 1 d R . .
C13 C 0.2668(7) 0.0204(6) 0.4813(4) 0.0412(18) Uani 1 1 d . . .
C14 C 0.2795(7) 0.0302(7) 0.5597(5) 0.052(2) Uani 1 1 d . . .
H14A H 0.2248 -0.0050 0.5961 0.080 Uiso 1 1 d R . .
C15 C 0.3659(8) 0.0904(8) 0.5875(5) 0.056(2) Uani 1 1 d . . .
C16 C 0.4431(8) 0.1399(7) 0.5351(5) 0.055(2) Uani 1 1 d . . .
H16A H 0.5051 0.1812 0.5513 0.080 Uiso 1 1 d R . .
C17 C 0.4371(7) 0.1319(6) 0.4564(4) 0.0454(19) Uani 1 1 d . . .
C18 C 0.3459(7) 0.0725(6) 0.4276(4) 0.0407(18) Uani 1 1 d . . .
C19 C 0.5278(7) 0.1789(7) 0.4076(5) 0.052(2) Uani 1 1 d . . .
H19A H 0.5891 0.2148 0.4300 0.080 Uiso 1 1 d R . .
C20 C 0.6363(7) 0.2260(7) 0.2886(5) 0.058(2) Uani 1 1 d . . .
H20A H 0.6335 0.2042 0.2390 0.080 Uiso 1 1 d R . .
H20B H 0.7148 0.1989 0.3116 0.080 Uiso 1 1 d R . .
C21 C 0.6159(8) 0.3492(7) 0.2806(6) 0.066(3) Uani 1 1 d . . .
H21A H 0.6126 0.3706 0.3305 0.080 Uiso 1 1 d R . .
H21B H 0.6860 0.3780 0.2544 0.080 Uiso 1 1 d R . .
C22 C 0.4329(9) 0.4792(7) 0.2677(6) 0.061(2) Uani 1 1 d . . .
H22A H 0.3954 0.5301 0.2265 0.080 Uiso 1 1 d R . .
H22B H 0.4889 0.5159 0.2940 0.080 Uiso 1 1 d R . .
C23 C 0.3302(8) 0.4404(7) 0.3198(5) 0.057(2) Uani 1 1 d . . .
H23A H 0.3668 0.3871 0.3599 0.080 Uiso 1 1 d R . .
H23B H 0.2903 0.4990 0.3425 0.080 Uiso 1 1 d R . .
C24 C 0.1507(8) 0.4476(6) 0.2369(5) 0.048(2) Uani 1 1 d . . .
H24A H 0.1356 0.5220 0.2437 0.080 Uiso 1 1 d R . .
C25 C 0.0736(7) 0.4082(6) 0.1865(4) 0.0443(18) Uani 1 1 d . . .
C26 C -0.0165(8) 0.4818(6) 0.1455(5) 0.054(2) Uani 1 1 d . . .
H26A H -0.0249 0.5549 0.1558 0.080 Uiso 1 1 d R . .
C27 C -0.0923(8) 0.4511(7) 0.0911(5) 0.059(2) Uani 1 1 d . . .
C28 C -0.0803(8) 0.3426(7) 0.0819(5) 0.054(2) Uani 1 1 d . . .
H28A H -0.1333 0.3213 0.0450 0.080 Uiso 1 1 d R . .
C29 C 0.0058(7) 0.2650(6) 0.1212(4) 0.0446(18) Uani 1 1 d . . .
C30 C 0.0876(7) 0.2968(6) 0.1731(4) 0.0406(17) Uani 1 1 d . . .
C31 C -0.0007(7) 0.1541(7) 0.1070(4) 0.0446(19) Uani 1 1 d . . .
H31A H -0.0531 0.1447 0.0656 0.080 Uiso 1 1 d R . .
C32 C 0.0233(8) -0.0350(7) 0.1233(5) 0.052(2) Uani 1 1 d . . .
H32A H 0.0964 -0.0797 0.1139 0.080 Uiso 1 1 d R . .
H32B H -0.0273 -0.0227 0.0781 0.080 Uiso 1 1 d R . .
C33 C -0.0434(8) -0.0898(7) 0.1917(5) 0.055(2) Uani 1 1 d . . .
H33A H -0.1127 -0.0421 0.2032 0.080 Uiso 1 1 d R . .
H33B H -0.0737 -0.1544 0.1793 0.080 Uiso 1 1 d R . .
C34 C 0.5306(8) 0.4145(7) 0.1551(5) 0.058(2) Uani 1 1 d . . .
H34A H 0.6081 0.3788 0.1427 0.080 Uiso 1 1 d R . .
H34B H 0.5347 0.4910 0.1415 0.080 Uiso 1 1 d R . .
C35 C 0.4344(8) 0.3797(6) 0.1067(5) 0.050(2) Uani 1 1 d . . .
H35A H 0.3561 0.4123 0.1208 0.080 Uiso 1 1 d R . .
H35B H 0.4466 0.4030 0.0531 0.080 Uiso 1 1 d R . .
C36 C 0.5179(7) 0.1993(6) 0.0862(4) 0.0439(18) Uani 1 1 d . . .
H36A H 0.5739 0.2352 0.0511 0.080 Uiso 1 1 d R . .
C37 C -0.1846(10) 0.5331(9) 0.0475(7) 0.081(3) Uani 1 1 d . . .
H37A H -0.1808 0.6027 0.0631 0.080 Uiso 1 1 d R . .
H37B H -0.1657 0.5378 -0.0059 0.080 Uiso 1 1 d R . .
H37C H -0.2660 0.5106 0.0563 0.080 Uiso 1 1 d R . .
C38 C 0.7507(8) -0.1362(8) 0.0206(5) 0.058(2) Uani 1 1 d . . .
H38A H 0.7951 -0.0834 -0.0105 0.080 Uiso 1 1 d R . .
H38B H 0.8060 -0.1801 0.0572 0.080 Uiso 1 1 d R . .
H38C H 0.7157 -0.1811 -0.0112 0.080 Uiso 1 1 d R . .
C39 C 0.3767(9) 0.0958(10) 0.6715(5) 0.073(3) Uani 1 1 d . . .
H39A H 0.4410 0.1408 0.6785 0.080 Uiso 1 1 d R . .
H39B H 0.3002 0.1268 0.6895 0.080 Uiso 1 1 d R . .
H39C H 0.3965 0.0249 0.6997 0.080 Uiso 1 1 d R . .
O4 O -0.0934(6) 0.2345(6) 0.3775(4) 0.081(2) Uani 1 1 d . . .
O5 O 0.1017(5) 0.1821(4) 0.3642(3) 0.0512(14) Uani 1 1 d . . .
O6 O -0.0363(5) 0.1240(5) 0.2976(3) 0.0509(14) Uani 1 1 d . . .
N9 N -0.0108(6) 0.1826(5) 0.3469(4) 0.0438(15) Uani 1 1 d . . .
N1X N -0.2861(7) 0.3228(5) -0.0776(4) 0.0570(19) Uani 1 1 d D . .
O1X O -0.2364(7) 0.2305(5) -0.0519(4) 0.088(2) Uani 1 1 d D . .
O2X O -0.2368(8) 0.3774(5) -0.1288(4) 0.092(2) Uani 1 1 d D . .
O3X O -0.3839(9) 0.3562(6) -0.0506(6) 0.120(4) Uani 1 1 d D . .
N2X N -0.2448(16) 0.6357(17) 0.2590(10) 0.178(7) Uiso 1 1 d D . .
O4X O -0.187(2) 0.680(2) 0.2094(13) 0.298(12) Uiso 1 1 d D . .
O5X O -0.198(2) 0.598(3) 0.3182(14) 0.366(16) Uiso 1 1 d D . .
O6X O -0.352(2) 0.636(3) 0.2505(16) 0.362(15) Uiso 1 1 d D . .
O1S O 0.3130(18) 0.6707(16) 0.4893(11) 0.224(7) Uiso 1 1 d . . .
H1S H 0.2807 0.6578 0.5313 0.336 Uiso 1 1 d R . .
C1S C 0.670(3) 0.587(2) 0.4547(15) 0.290(17) Uiso 1 1 d . . .
H1SA H 0.7358 0.5390 0.4399 0.080 Uiso 1 1 d R . .
H1SB H 0.5923 0.5642 0.4410 0.080 Uiso 1 1 d R . .
H1SC H 0.6776 0.6592 0.4290 0.080 Uiso 1 1 d R . .
C2S C 0.431(3) 0.605(3) 0.4976(16) 0.270(15) Uiso 1 1 d . . .
H2SA H 0.4105 0.5400 0.5293 0.080 Uiso 1 1 d R . .
H2SB H 0.4981 0.6374 0.5170 0.080 Uiso 1 1 d R . .
O1W O 0.089(4) 0.484(4) 0.448(3) 0.95(8) Uiso 1 1 d . . .
H1WA H 0.0865 0.4258 0.4154 0.080 Uiso 1 1 d R . .
H1WB H 0.0787 0.5617 0.4239 0.080 Uiso 1 1 d R . .

loop_
_atom_site_aniso_label
_atom_site_aniso_U_11
_atom_site_aniso_U_22
_atom_site_aniso_U_33
_atom_site_aniso_U_23
_atom_site_aniso_U_13
_atom_site_aniso_U_12
Nd1 0.0336(3) 0.0290(2) 0.0314(3) -0.00550(16) -0.00018(15) -0.00526(15)
O1 0.049(3) 0.029(3) 0.043(3) -0.001(2) 0.013(2) -0.002(2)
O2 0.043(3) 0.034(3) 0.050(3) -0.002(2) -0.011(2) -0.006(2)
O3 0.036(3) 0.057(3) 0.037(3) -0.007(2) 0.000(2) -0.007(2)
N1 0.047(4) 0.029(3) 0.044(4) -0.001(3) 0.000(3) -0.008(3)
N2 0.046(4) 0.033(3) 0.045(4) -0.009(3) 0.008(3) -0.013(3)
N3 0.042(4) 0.040(3) 0.040(4) 0.001(3) 0.008(3) -0.007(3)
N4 0.043(4) 0.039(4) 0.041(3) -0.010(3) 0.003(3) -0.009(3)
N5 0.054(4) 0.040(4) 0.060(4) 0.000(3) -0.010(3) -0.011(3)
N6 0.048(4) 0.035(3) 0.040(4) 0.002(3) -0.003(3) -0.004(3)
N7 0.055(4) 0.039(4) 0.050(4) -0.003(3) -0.003(3) -0.011(3)
N8 0.043(4) 0.047(4) 0.049(4) 0.004(3) -0.008(3) -0.003(3)
C1 0.040(4) 0.034(4) 0.031(4) -0.004(3) -0.004(3) -0.004(3)
C2 0.038(4) 0.045(4) 0.030(4) -0.004(3) -0.002(3) -0.007(3)
C3 0.041(4) 0.057(5) 0.035(4) -0.004(4) 0.004(3) -0.010(4)
C4 0.041(4) 0.058(5) 0.033(4) -0.012(4) -0.001(3) -0.004(4)
C5 0.042(4) 0.047(5) 0.041(4) -0.010(4) -0.002(3) -0.004(4)
C6 0.034(4) 0.046(4) 0.030(4) -0.005(3) -0.001(3) -0.001(3)
C7 0.042(4) 0.031(4) 0.042(4) -0.008(3) 0.003(3) -0.001(3)
C8 0.060(5) 0.030(4) 0.057(5) -0.002(4) 0.018(4) -0.004(4)
C9 0.059(5) 0.036(4) 0.065(5) -0.017(4) 0.018(4) -0.017(4)
C10 0.044(4) 0.046(5) 0.055(5) -0.013(4) 0.011(4) -0.017(4)
C11 0.055(5) 0.050(5) 0.045(5) -0.001(4) 0.012(4) -0.017(4)
C12 0.049(5) 0.053(5) 0.034(4) 0.001(4) 0.005(4) -0.002(4)
C13 0.035(4) 0.051(5) 0.035(4) -0.005(3) -0.001(3) 0.009(3)
C14 0.044(5) 0.065(5) 0.043(5) -0.009(4) 0.000(4) 0.011(4)
C15 0.050(5) 0.076(6) 0.042(5) -0.019(4) -0.006(4) 0.016(5)
C16 0.051(5) 0.060(5) 0.053(5) -0.015(4) -0.014(4) 0.000(4)
C17 0.041(4) 0.049(5) 0.046(5) -0.007(4) -0.009(4) 0.001(4)
C18 0.037(4) 0.048(4) 0.035(4) -0.007(3) -0.006(3) 0.007(3)
C19 0.044(5) 0.052(5) 0.060(6) -0.005(4) -0.017(4) -0.003(4)
C20 0.039(5) 0.065(6) 0.066(6) 0.010(4) -0.008(4) -0.011(4)
C21 0.058(6) 0.061(6) 0.080(7) 0.005(5) -0.019(5) -0.023(5)
C22 0.072(6) 0.044(5) 0.073(6) -0.010(4) -0.008(5) -0.023(4)
C23 0.070(6) 0.049(5) 0.054(5) -0.011(4) -0.008(4) -0.014(4)
C24 0.061(5) 0.034(4) 0.048(5) -0.006(4) 0.008(4) -0.007(4)
C25 0.048(5) 0.035(4) 0.048(5) -0.002(3) 0.003(4) -0.002(3)
C26 0.054(5) 0.035(4) 0.066(6) 0.006(4) 0.004(4) 0.003(4)
C27 0.052(5) 0.056(6) 0.061(6) 0.007(4) -0.001(4) 0.006(4)
C28 0.046(5) 0.061(6) 0.052(5) -0.003(4) -0.010(4) 0.002(4)
C29 0.047(5) 0.046(5) 0.039(4) -0.001(3) 0.000(3) -0.006(4)
C30 0.040(4) 0.042(4) 0.037(4) 0.001(3) 0.002(3) -0.001(3)
C31 0.043(4) 0.057(5) 0.034(4) -0.005(4) -0.002(3) -0.006(4)
C32 0.064(5) 0.056(5) 0.041(4) -0.016(4) -0.006(4) -0.021(4)
C33 0.058(5) 0.057(5) 0.056(5) -0.016(4) -0.003(4) -0.022(4)
C34 0.060(5) 0.040(5) 0.070(6) 0.006(4) 0.007(4) -0.016(4)
C35 0.059(5) 0.040(4) 0.048(5) 0.005(4) 0.004(4) -0.004(4)
C36 0.047(5) 0.044(5) 0.038(4) 0.006(3) -0.001(3) -0.011(4)
C37 0.071(7) 0.074(7) 0.086(8) 0.022(6) -0.014(6) 0.008(5)
C38 0.047(5) 0.078(6) 0.052(5) -0.025(5) 0.007(4) -0.002(4)
C39 0.060(6) 0.113(9) 0.047(5) -0.028(5) -0.011(4) 0.007(6)
O4 0.060(4) 0.095(5) 0.094(5) -0.043(4) 0.011(4) 0.010(4)
O5 0.046(3) 0.055(3) 0.055(3) -0.016(3) -0.005(3) -0.003(3)
O6 0.043(3) 0.054(3) 0.059(3) -0.018(3) -0.001(3) -0.006(3)
N9 0.045(4) 0.044(4) 0.042(4) -0.008(3) 0.007(3) 0.001(3)
N1X 0.087(6) 0.036(4) 0.047(4) -0.001(3) 0.002(4) -0.011(4)
O1X 0.114(6) 0.055(4) 0.092(5) 0.005(4) -0.016(5) -0.007(4)
O2X 0.130(7) 0.060(4) 0.078(5) 0.010(4) 0.049(5) -0.008(4)
O3X 0.130(7) 0.072(5) 0.137(8) 0.027(5) 0.076(7) 0.017(5)

loop_
_atom_type_symbol
_atom_type_description
_atom_type_scat_dispersion_real
_atom_type_scat_dispersion_imag
_atom_type_scat_source
C C 0.0033 0.0016 'International Tables Vol C Tables 4.2.6.8 and 6.1.1.4'
H H 0.0000 0.0000 'International Tables Vol C Tables 4.2.6.8 and 6.1.1.4'
N N 0.0061 0.0033 'International Tables Vol C Tables 4.2.6.8 and 6.1.1.4'
O O 0.0106 0.0060 'International Tables Vol C Tables 4.2.6.8 and 6.1.1.4'
Nd Nd -0.1943 3.0179 'International Tables Vol C Tables 4.2.6.8 and 6.1.1.4'

loop_
_geom_angle_atom_site_label_1
_geom_angle_atom_site_label_2
_geom_angle_atom_site_label_3
_geom_angle
_geom_angle_site_symmetry_1
_geom_angle_site_symmetry_3
_geom_angle_publ_flag
O3 Nd1 O2 94.56(17) . . ?
O3 Nd1 O1 77.26(17) . . ?
O2 Nd1 O1 72.24(17) . . ?
O3 Nd1 N4 162.37(18) . . ?
O2 Nd1 N4 70.73(18) . . ?
O1 Nd1 N4 88.69(18) . . ?
O3 Nd1 N3 71.49(19) . . ?
O2 Nd1 N3 137.14(19) . . ?
O1 Nd1 N3 137.57(18) . . ?
N4 Nd1 N3 125.91(19) . . ?
O3 Nd1 N1 89.76(19) . . ?
O2 Nd1 N1 137.03(18) . . ?
O1 Nd1 N1 67.13(17) . . ?
N4 Nd1 N1 94.58(19) . . ?
N3 Nd1 N1 84.54(19) . . ?
O3 Nd1 O6 114.96(17) . . ?
O2 Nd1 O6 75.56(18) . . ?
O1 Nd1 O6 146.42(17) . . ?
N4 Nd1 O6 71.74(18) . . ?
N3 Nd1 O6 74.59(19) . . ?
N1 Nd1 O6 139.35(18) . . ?
O3 Nd1 O5 68.81(17) . . ?
O2 Nd1 O5 67.97(18) . . ?
O1 Nd1 O5 124.18(17) . . ?
N4 Nd1 O5 112.24(18) . . ?
N3 Nd1 O5 69.21(18) . . ?
N1 Nd1 O5 150.04(18) . . ?
O6 Nd1 O5 47.59(16) . . ?
O3 Nd1 N2 131.21(18) . . ?
O2 Nd1 N2 132.73(18) . . ?
O1 Nd1 N2 122.50(17) . . ?
N4 Nd1 N2 65.58(19) . . ?
N3 Nd1 N2 65.35(19) . . ?
N1 Nd1 N2 65.09(18) . . ?
O6 Nd1 N2 74.50(18) . . ?
O5 Nd1 N2 113.21(17) . . ?
C1 O1 Nd1 144.8(4) . . ?
C30 O2 Nd1 134.1(5) . . ?
C18 O3 Nd1 137.0(5) . . ?
C7 N1 C8 115.3(6) . . ?
C7 N1 Nd1 134.7(5) . . ?
C8 N1 Nd1 109.8(4) . . ?
C33 N2 C10 107.1(6) . . ?
C33 N2 C9 109.1(6) . . ?
C10 N2 C9 111.9(6) . . ?
C33 N2 Nd1 110.5(4) . . ?
C10 N2 Nd1 105.7(4) . . ?
C9 N2 Nd1 112.3(4) . . ?
C12 N3 C11 115.1(6) . . ?
C12 N3 Nd1 126.6(5) . . ?
C11 N3 Nd1 118.1(5) . . ?
C31 N4 C32 116.8(7) . . ?
C31 N4 Nd1 129.3(5) . . ?
C32 N4 Nd1 112.4(5) . . ?
C21 N5 C34 111.9(7) . . ?
C21 N5 C22 113.9(7) . . ?
C34 N5 C22 114.0(7) . . ?
C36 N6 C35 121.7(6) . . ?
C24 N7 C23 123.5(7) . . ?
C19 N8 C20 122.2(7) . . ?
O1 C1 C2 121.4(6) . . ?
O1 C1 C6 123.6(6) . . ?
C2 C1 C6 115.0(6) . . ?
C1 C2 C3 121.5(7) . . ?
C1 C2 C36 120.6(7) . . ?
C3 C2 C36 117.8(7) . . ?
C4 C3 C2 122.7(7) . . ?
C3 C4 C5 116.3(7) . . ?
C3 C4 C38 123.2(7) . . ?
C5 C4 C38 120.5(8) . . ?
C4 C5 C6 123.3(7) . . ?
C5 C6 C1 121.1(7) . . ?
C5 C6 C7 116.6(7) . . ?
C1 C6 C7 122.3(6) . . ?
N1 C7 C6 126.9(7) . . ?
N1 C8 C9 109.2(7) . . ?
N2 C9 C8 113.3(6) . . ?
N2 C10 C11 111.7(6) . . ?
N3 C11 C10 111.9(6) . . ?
N3 C12 C13 128.6(7) . . ?
C18 C13 C14 119.1(7) . . ?
C18 C13 C12 125.0(7) . . ?
C14 C13 C12 115.9(7) . . ?
C15 C14 C13 124.0(8) . . ?
C16 C15 C14 116.6(8) . . ?
C16 C15 C39 121.9(9) . . ?
C14 C15 C39 121.5(9) . . ?
C15 C16 C17 122.5(8) . . ?
C16 C17 C19 118.1(7) . . ?
C16 C17 C18 120.8(8) . . ?
C19 C17 C18 121.0(7) . . ?
O3 C18 C13 122.4(7) . . ?
O3 C18 C17 120.5(7) . . ?
C13 C18 C17 117.1(7) . . ?
N8 C19 C17 125.9(8) . . ?
N8 C20 C21 110.0(8) . . ?
N5 C21 C20 111.6(7) . . ?
N5 C22 C23 113.0(7) . . ?
N7 C23 C22 109.5(7) . . ?
N7 C24 C25 125.7(7) . . ?
C24 C25 C26 118.0(7) . . ?
C24 C25 C30 122.3(7) . . ?
C26 C25 C30 119.7(7) . . ?
C27 C26 C25 121.9(8) . . ?
C28 C27 C26 117.1(8) . . ?
C28 C27 C37 123.0(9) . . ?
C26 C27 C37 119.9(9) . . ?
C27 C28 C29 124.1(8) . . ?
C28 C29 C30 119.1(7) . . ?
C28 C29 C31 115.9(7) . . ?
C30 C29 C31 125.0(7) . . ?
O2 C30 C29 122.3(7) . . ?
O2 C30 C25 119.6(7) . . ?
C29 C30 C25 118.1(7) . . ?
N4 C31 C29 126.9(7) . . ?
N4 C32 C33 107.0(6) . . ?
N2 C33 C32 110.0(7) . . ?
N5 C34 C35 113.0(7) . . ?
N6 C35 C34 111.7(7) . . ?
N6 C36 C2 126.1(7) . . ?
N9 O5 Nd1 95.9(4) . . ?
N9 O6 Nd1 99.6(4) . . ?
O4 N9 O5 122.5(7) . . ?
O4 N9 O6 120.6(7) . . ?
O5 N9 O6 116.9(6) . . ?
O2X N1X O3X 120.9(7) . . ?
O2X N1X O1X 119.0(8) . . ?
O3X N1X O1X 120.0(7) . . ?
O4X N2X O6X 118.9(14) . . ?
O4X N2X O5X 120.6(14) . . ?
O6X N2X O5X 120.3(14) . . ?

loop_
_geom_bond_atom_site_label_1
_geom_bond_atom_site_label_2
_geom_bond_distance
_geom_bond_site_symmetry_2
_geom_bond_publ_flag
Nd1 O3 2.356(5) . ?
Nd1 O2 2.372(5) . ?
Nd1 O1 2.404(5) . ?
Nd1 N4 2.591(6) . ?
Nd1 N3 2.617(6) . ?
Nd1 N1 2.631(6) . ?
Nd1 O6 2.638(5) . ?
Nd1 O5 2.718(5) . ?
Nd1 N2 2.743(6) . ?
O1 C1 1.306(8) . ?
O2 C30 1.306(9) . ?
O3 C18 1.294(9) . ?
N1 C7 1.293(9) . ?
N1 C8 1.469(9) . ?
N2 C33 1.484(11) . ?
N2 C10 1.486(10) . ?
N2 C9 1.496(10) . ?
N3 C12 1.264(10) . ?
N3 C11 1.484(10) . ?
N4 C31 1.258(10) . ?
N4 C32 1.487(10) . ?
N5 C21 1.446(11) . ?
N5 C34 1.461(11) . ?
N5 C22 1.474(11) . ?
N6 C36 1.311(10) . ?
N6 C35 1.481(10) . ?
N7 C24 1.295(10) . ?
N7 C23 1.475(10) . ?
N8 C19 1.296(11) . ?
N8 C20 1.473(10) . ?
C1 C2 1.419(10) . ?
C1 C6 1.423(10) . ?
C2 C3 1.425(11) . ?
C2 C36 1.437(11) . ?
C3 C4 1.365(11) . ?
C4 C5 1.390(11) . ?
C4 C38 1.539(11) . ?
C5 C6 1.408(10) . ?
C6 C7 1.433(10) . ?
C8 C9 1.508(12) . ?
C10 C11 1.517(12) . ?
C12 C13 1.469(11) . ?
C13 C18 1.406(11) . ?
C13 C14 1.419(11) . ?
C14 C15 1.398(13) . ?
C15 C16 1.364(13) . ?
C15 C39 1.503(12) . ?
C16 C17 1.413(12) . ?
C17 C19 1.416(12) . ?
C17 C18 1.437(11) . ?
C20 C21 1.528(13) . ?
C22 C23 1.511(13) . ?
C24 C25 1.403(11) . ?
C25 C26 1.409(11) . ?
C25 C30 1.449(11) . ?
C26 C27 1.394(13) . ?
C27 C28 1.391(13) . ?
C27 C37 1.500(12) . ?
C28 C29 1.398(11) . ?
C29 C30 1.409(11) . ?
C29 C31 1.461(11) . ?
C32 C33 1.512(12) . ?
C34 C35 1.495(12) . ?
O4 N9 1.232(9) . ?
O5 N9 1.265(8) . ?
O6 N9 1.273(8) . ?
N1X O2X 1.205(8) . ?
N1X O3X 1.228(8) . ?
N1X O1X 1.253(8) . ?
N2X O4X 1.174(18) . ?
N2X O6X 1.175(19) . ?
N2X O5X 1.180(19) . ?
O1S C2S 1.46(3) . ?

loop_
_geom_torsion_atom_site_label_1
_geom_torsion_atom_site_label_2
_geom_torsion_atom_site_label_3
_geom_torsion_atom_site_label_4
_geom_torsion
_geom_torsion_site_symmetry_1
_geom_torsion_site_symmetry_2
_geom_torsion_site_symmetry_3
_geom_torsion_site_symmetry_4
_geom_torsion_publ_flag
O3 Nd1 O1 C1 104.8(8) . . . . ?
O2 Nd1 O1 C1 -156.1(8) . . . . ?
N4 Nd1 O1 C1 -85.9(8) . . . . ?
N3 Nd1 O1 C1 61.7(8) . . . . ?
N1 Nd1 O1 C1 9.6(7) . . . . ?
O6 Nd1 O1 C1 -139.0(7) . . . . ?
O5 Nd1 O1 C1 157.8(7) . . . . ?
N2 Nd1 O1 C1 -26.2(8) . . . . ?
O3 Nd1 O2 C30 -150.9(6) . . . . ?
O1 Nd1 O2 C30 134.1(7) . . . . ?
N4 Nd1 O2 C30 39.1(6) . . . . ?
N3 Nd1 O2 C30 -83.4(7) . . . . ?
N1 Nd1 O2 C30 114.5(6) . . . . ?
O6 Nd1 O2 C30 -36.3(6) . . . . ?
O5 Nd1 O2 C30 -85.9(6) . . . . ?
N2 Nd1 O2 C30 15.9(7) . . . . ?
O2 Nd1 O3 C18 103.8(7) . . . . ?
O1 Nd1 O3 C18 174.4(7) . . . . ?
N4 Nd1 O3 C18 136.5(7) . . . . ?
N3 Nd1 O3 C18 -34.7(7) . . . . ?
N1 Nd1 O3 C18 -119.0(7) . . . . ?
O6 Nd1 O3 C18 27.6(7) . . . . ?
O5 Nd1 O3 C18 39.6(7) . . . . ?
N2 Nd1 O3 C18 -63.3(8) . . . . ?
O3 Nd1 N1 C7 -80.8(7) . . . . ?
O2 Nd1 N1 C7 15.6(8) . . . . ?
O1 Nd1 N1 C7 -4.6(7) . . . . ?
N4 Nd1 N1 C7 82.1(7) . . . . ?
N3 Nd1 N1 C7 -152.2(7) . . . . ?
O6 Nd1 N1 C7 149.2(6) . . . . ?
O5 Nd1 N1 C7 -123.9(7) . . . . ?
N2 Nd1 N1 C7 142.5(7) . . . . ?
O3 Nd1 N1 C8 102.7(5) . . . . ?
O2 Nd1 N1 C8 -160.9(5) . . . . ?
O1 Nd1 N1 C8 178.9(5) . . . . ?
N4 Nd1 N1 C8 -94.4(5) . . . . ?
N3 Nd1 N1 C8 31.3(5) . . . . ?
O6 Nd1 N1 C8 -27.3(6) . . . . ?
O5 Nd1 N1 C8 59.6(6) . . . . ?
N2 Nd1 N1 C8 -34.1(5) . . . . ?
O3 Nd1 N2 C33 178.0(5) . . . . ?
O2 Nd1 N2 C33 15.7(6) . . . . ?
O1 Nd1 N2 C33 -79.8(5) . . . . ?
N4 Nd1 N2 C33 -8.4(5) . . . . ?
N3 Nd1 N2 C33 148.1(5) . . . . ?
N1 Nd1 N2 C33 -116.3(5) . . . . ?
O6 Nd1 N2 C33 68.2(5) . . . . ?
O5 Nd1 N2 C33 96.5(5) . . . . ?
O3 Nd1 N2 C10 62.5(5) . . . . ?
O2 Nd1 N2 C10 -99.8(5) . . . . ?
O1 Nd1 N2 C10 164.6(4) . . . . ?
N4 Nd1 N2 C10 -124.0(5) . . . . ?
N3 Nd1 N2 C10 32.5(4) . . . . ?
N1 Nd1 N2 C10 128.1(5) . . . . ?
O6 Nd1 N2 C10 -47.3(5) . . . . ?
O5 Nd1 N2 C10 -19.0(5) . . . . ?
O3 Nd1 N2 C9 -59.9(5) . . . . ?
O2 Nd1 N2 C9 137.8(5) . . . . ?
O1 Nd1 N2 C9 42.3(5) . . . . ?
N4 Nd1 N2 C9 113.7(5) . . . . ?
N3 Nd1 N2 C9 -89.8(5) . . . . ?
N1 Nd1 N2 C9 5.8(5) . . . . ?
O6 Nd1 N2 C9 -169.7(5) . . . . ?
O5 Nd1 N2 C9 -141.4(5) . . . . ?
O3 Nd1 N3 C12 21.0(6) . . . . ?
O2 Nd1 N3 C12 -55.2(7) . . . . ?
O1 Nd1 N3 C12 65.7(7) . . . . ?
N4 Nd1 N3 C12 -155.7(6) . . . . ?
N1 Nd1 N3 C12 112.6(6) . . . . ?
O6 Nd1 N3 C12 -102.6(6) . . . . ?
O5 Nd1 N3 C12 -52.7(6) . . . . ?
N2 Nd1 N3 C12 177.7(7) . . . . ?
O3 Nd1 N3 C11 -164.2(6) . . . . ?
O2 Nd1 N3 C11 119.5(5) . . . . ?
O1 Nd1 N3 C11 -119.5(5) . . . . ?
N4 Nd1 N3 C11 19.1(6) . . . . ?
N1 Nd1 N3 C11 -72.6(5) . . . . ?
O6 Nd1 N3 C11 72.1(5) . . . . ?
O5 Nd1 N3 C11 122.1(5) . . . . ?
N2 Nd1 N3 C11 -7.6(5) . . . . ?
O3 Nd1 N4 C31 -56.3(10) . . . . ?
O2 Nd1 N4 C31 -21.5(6) . . . . ?
O1 Nd1 N4 C31 -93.1(7) . . . . ?
N3 Nd1 N4 C31 113.4(6) . . . . ?
N1 Nd1 N4 C31 -160.1(6) . . . . ?
O6 Nd1 N4 C31 59.1(6) . . . . ?
O5 Nd1 N4 C31 33.6(7) . . . . ?
N2 Nd1 N4 C31 139.9(7) . . . . ?
O3 Nd1 N4 C32 138.4(6) . . . . ?
O2 Nd1 N4 C32 173.1(5) . . . . ?
O1 Nd1 N4 C32 101.5(5) . . . . ?
N3 Nd1 N4 C32 -52.0(6) . . . . ?
N1 Nd1 N4 C32 34.6(5) . . . . ?
O6 Nd1 N4 C32 -106.2(5) . . . . ?
O5 Nd1 N4 C32 -131.8(5) . . . . ?
N2 Nd1 N4 C32 -25.4(5) . . . . ?
Nd1 O1 C1 C2 169.3(5) . . . . ?
Nd1 O1 C1 C6 -10.3(12) . . . . ?
O1 C1 C2 C3 179.5(6) . . . . ?
C6 C1 C2 C3 -1.0(10) . . . . ?
O1 C1 C2 C36 -2.2(10) . . . . ?
C6 C1 C2 C36 177.4(6) . . . . ?
C1 C2 C3 C4 -0.3(11) . . . . ?
C36 C2 C3 C4 -178.7(7) . . . . ?
C2 C3 C4 C5 0.8(11) . . . . ?
C2 C3 C4 C38 179.8(7) . . . . ?
C3 C4 C5 C6 0.1(11) . . . . ?
C38 C4 C5 C6 -179.0(7) . . . . ?
C4 C5 C6 C1 -1.4(11) . . . . ?
C4 C5 C6 C7 178.5(7) . . . . ?
O1 C1 C6 C5 -178.7(6) . . . . ?
C2 C1 C6 C5 1.7(10) . . . . ?
O1 C1 C6 C7 1.5(11) . . . . ?
C2 C1 C6 C7 -178.1(6) . . . . ?
C8 N1 C7 C6 178.0(7) . . . . ?
Nd1 N1 C7 C6 1.7(12) . . . . ?
C5 C6 C7 N1 -178.2(7) . . . . ?
C1 C6 C7 N1 1.6(12) . . . . ?
C7 N1 C8 C9 -116.5(7) . . . . ?
Nd1 N1 C8 C9 60.7(7) . . . . ?
C33 N2 C9 C8 145.5(7) . . . . ?
C10 N2 C9 C8 -96.1(8) . . . . ?
Nd1 N2 C9 C8 22.6(8) . . . . ?
N1 C8 C9 N2 -56.1(9) . . . . ?
C33 N2 C10 C11 -175.0(6) . . . . ?
C9 N2 C10 C11 65.4(8) . . . . ?
Nd1 N2 C10 C11 -57.2(7) . . . . ?
C12 N3 C11 C10 156.6(7) . . . . ?
Nd1 N3 C11 C10 -18.7(8) . . . . ?
N2 C10 C11 N3 53.0(9) . . . . ?
C11 N3 C12 C13 176.4(7) . . . . ?
Nd1 N3 C12 C13 -8.7(12) . . . . ?
N3 C12 C13 C18 -9.9(13) . . . . ?
N3 C12 C13 C14 172.6(8) . . . . ?
C18 C13 C14 C15 0.8(12) . . . . ?
C12 C13 C14 C15 178.5(7) . . . . ?
C13 C14 C15 C16 -1.3(12) . . . . ?
C13 C14 C15 C39 -178.7(8) . . . . ?
C14 C15 C16 C17 0.1(12) . . . . ?
C39 C15 C16 C17 177.4(8) . . . . ?
C15 C16 C17 C19 -174.9(8) . . . . ?
C15 C16 C17 C18 1.7(12) . . . . ?
Nd1 O3 C18 C13 31.3(11) . . . . ?
Nd1 O3 C18 C17 -150.8(6) . . . . ?
C14 C13 C18 O3 178.9(7) . . . . ?
C12 C13 C18 O3 1.4(12) . . . . ?
C14 C13 C18 C17 0.9(10) . . . . ?
C12 C13 C18 C17 -176.6(7) . . . . ?
C16 C17 C18 O3 179.9(7) . . . . ?
C19 C17 C18 O3 -3.7(11) . . . . ?
C16 C17 C18 C13 -2.1(11) . . . . ?
C19 C17 C18 C13 174.3(7) . . . . ?
C20 N8 C19 C17 -178.8(8) . . . . ?
C16 C17 C19 N8 178.3(8) . . . . ?
C18 C17 C19 N8 1.8(13) . . . . ?
C19 N8 C20 C21 -70.2(10) . . . . ?
C34 N5 C21 C20 -89.6(9) . . . . ?
C22 N5 C21 C20 139.3(8) . . . . ?
N8 C20 C21 N5 -65.7(10) . . . . ?
C21 N5 C22 C23 -95.0(9) . . . . ?
C34 N5 C22 C23 134.9(8) . . . . ?
C24 N7 C23 C22 -85.8(10) . . . . ?
N5 C22 C23 N7 -63.2(10) . . . . ?
C23 N7 C24 C25 171.3(8) . . . . ?
N7 C24 C25 C26 -176.6(8) . . . . ?
N7 C24 C25 C30 0.5(13) . . . . ?
C24 C25 C26 C27 176.3(8) . . . . ?
C30 C25 C26 C27 -0.9(12) . . . . ?
C25 C26 C27 C28 3.6(13) . . . . ?
C25 C26 C27 C37 -178.4(8) . . . . ?
C26 C27 C28 C29 -2.8(13) . . . . ?
C37 C27 C28 C29 179.3(9) . . . . ?
C27 C28 C29 C30 -0.8(13) . . . . ?
C27 C28 C29 C31 176.6(8) . . . . ?
Nd1 O2 C30 C29 -41.1(10) . . . . ?
Nd1 O2 C30 C25 139.8(6) . . . . ?
C28 C29 C30 O2 -175.5(7) . . . . ?
C31 C29 C30 O2 7.3(12) . . . . ?
C28 C29 C30 C25 3.6(11) . . . . ?
C31 C29 C30 C25 -173.6(7) . . . . ?
C24 C25 C30 O2 -0.7(11) . . . . ?
C26 C25 C30 O2 176.4(7) . . . . ?
C24 C25 C30 C29 -179.8(7) . . . . ?
C26 C25 C30 C29 -2.7(11) . . . . ?
C32 N4 C31 C29 173.1(7) . . . . ?
Nd1 N4 C31 C29 8.3(11) . . . . ?
C28 C29 C31 N4 -170.4(8) . . . . ?
C30 C29 C31 N4 6.8(13) . . . . ?
C31 N4 C32 C33 -110.2(8) . . . . ?
Nd1 N4 C32 C33 57.1(7) . . . . ?
C10 N2 C33 C32 155.5(7) . . . . ?
C9 N2 C33 C32 -83.1(8) . . . . ?
Nd1 N2 C33 C32 40.8(8) . . . . ?
N4 C32 C33 N2 -65.8(9) . . . . ?
C21 N5 C34 C35 138.1(7) . . . . ?
C22 N5 C34 C35 -90.9(8) . . . . ?
C36 N6 C35 C34 -76.8(9) . . . . ?
N5 C34 C35 N6 -66.6(9) . . . . ?
C35 N6 C36 C2 173.5(7) . . . . ?
C1 C2 C36 N6 0.0(11) . . . . ?
C3 C2 C36 N6 178.4(7) . . . . ?
O3 Nd1 O5 N9 -166.2(4) . . . . ?
O2 Nd1 O5 N9 89.4(4) . . . . ?
O1 Nd1 O5 N9 137.1(4) . . . . ?
N4 Nd1 O5 N9 32.8(4) . . . . ?
N3 Nd1 O5 N9 -88.7(4) . . . . ?
N1 Nd1 O5 N9 -119.1(5) . . . . ?
O6 Nd1 O5 N9 -0.9(4) . . . . ?
N2 Nd1 O5 N9 -39.1(4) . . . . ?
O3 Nd1 O6 N9 16.1(5) . . . . ?
O2 Nd1 O6 N9 -72.3(4) . . . . ?
O1 Nd1 O6 N9 -89.1(5) . . . . ?
N4 Nd1 O6 N9 -146.4(5) . . . . ?
N3 Nd1 O6 N9 76.6(4) . . . . ?
N1 Nd1 O6 N9 138.4(4) . . . . ?
O5 Nd1 O6 N9 0.9(4) . . . . ?
N2 Nd1 O6 N9 144.7(5) . . . . ?
Nd1 O5 N9 O4 179.4(7) . . . . ?
Nd1 O5 N9 O6 1.6(6) . . . . ?
Nd1 O6 N9 O4 -179.6(6) . . . . ?
Nd1 O6 N9 O5 -1.6(7) . . . . ?
